data_1513309
loop_
_publ_author_name
'Kozaki, Masatoshi'
'Isoyama, Asuka'
'Akita, Kogen'
'Okada, Keiji'

_publ_section_title
;
 Preparation, Properties, and Reduction of Heteroaromatic Quinoids with
 1,4-Diazacyclopentadien-2-ylidene Terminals
;
_journal_issue 1
_journal_name_full 'Organic Letters'
_journal_page_first 115
_journal_page_last 118
_journal_paper_doi 10.1021/ol0476927
_journal_volume 7
_journal_year 2005
_chemical_formula_moiety 'C41 H34 N4 O2 S '
_chemical_formula_sum 'C41 H34 N4 O2 S'
_chemical_formula_weight 646.81
_space_group_IT_number 15
_symmetry_cell_setting monoclinic
_symmetry_Int_Tables_number 15
_symmetry_space_group_name_Hall '-C 2yc'
_symmetry_space_group_name_H-M 'C 1 2/c 1'
_cell_angle_alpha 90
_cell_angle_beta 120.605(9)
_cell_angle_gamma 90
_cell_formula_units_Z 8
_cell_length_a 38.544(22)
_cell_length_b 8.2161(39)
_cell_length_c 26.460(15)
_cell_measurement_reflns_used 4407
_cell_measurement_temperature 293.1
_cell_measurement_theta_max 27.5
_cell_measurement_theta_min 3.0
_cell_volume 7212(7)
_computing_cell_refinement CrystalClear
_computing_data_collection CrystalClear
_computing_data_reduction CrystalStructure
_computing_publication_material 'CrystalStructure Ver. 3.10'
_computing_structure_refinement CRYSTALS
_computing_structure_solution SIR92
_diffrn_detector_area_resol_mean 14.62
_diffrn_measured_fraction_theta_full 0.9871
_diffrn_measured_fraction_theta_max 0.9871
_diffrn_measurement_device_type 'Rigaku Mercury'
_diffrn_measurement_method \w
_diffrn_radiation_type 'Mo K\a'
_diffrn_radiation_wavelength 0.7107
_diffrn_reflns_av_R_equivalents 0.147
_diffrn_reflns_limit_h_max 41
_diffrn_reflns_limit_h_min -50
_diffrn_reflns_limit_k_max 10
_diffrn_reflns_limit_k_min -10
_diffrn_reflns_limit_l_max 34
_diffrn_reflns_limit_l_min -28
_diffrn_reflns_number 35726
_diffrn_reflns_theta_full 27.47
_diffrn_reflns_theta_max 27.47
_exptl_absorpt_coefficient_mu 0.129
_exptl_absorpt_correction_T_max 1.000
_exptl_absorpt_correction_T_min 0.974
_exptl_absorpt_correction_type numerical
_exptl_absorpt_process_details
;
    Higashi, T. (1999). Program for Absorption Correction.
    Rigaku Corporation, Tokyo, Japan.
;
_exptl_crystal_colour colorless
_exptl_crystal_density_diffrn 1.191
_exptl_crystal_density_method 'not measured'
_exptl_crystal_description prism
_exptl_crystal_F_000 2720.00
_exptl_crystal_size_max 0.20
_exptl_crystal_size_mid 0.20
_exptl_crystal_size_min 0.20
_refine_diff_density_max 0.26
_refine_diff_density_min -0.27
_refine_ls_extinction_method none
_refine_ls_goodness_of_fit_ref 1.122
_refine_ls_hydrogen_treatment refall
_refine_ls_number_parameters 463
_refine_ls_number_reflns 2268
_refine_ls_R_factor_gt 0.0750
_refine_ls_shift/su_max 0.0180
_refine_ls_structure_factor_coef F
_refine_ls_weighting_details 'w = 1/[0.0010Fo^2^ + 1.0000\s^2^(Fo) + 0.0100]'
_refine_ls_weighting_scheme calc
_refine_ls_wR_factor_ref 0.0820
_reflns_number_gt 2191
_reflns_number_total 8188
_reflns_threshold_expression F^2^>2.0\s(F^2^)
_cod_data_source_file ol0476927sup1.cif
_cod_data_source_block '__NewSample'
_cod_original_cell_volume 7212.0(68)
_cod_original_formula_sum 'C41 H34 N4 O2 S '
_cod_database_code 1513309

loop_
_symmetry_equiv_pos_as_xyz
x,y,z
-x,-y,-z
x+1/2,y+1/2,z
-x+1/2,-y+1/2,-z
-x,y,-z+1/2
x,-y,z+1/2
-x+1/2,y+1/2,-z+1/2
x+1/2,-y+1/2,z+1/2

loop_
_atom_site_label
_atom_site_type_symbol
_atom_site_fract_x
_atom_site_fract_y
_atom_site_fract_z
_atom_site_U_iso_or_equiv
_atom_site_adp_type
_atom_site_occupancy
_atom_site_symmetry_multiplicity
_atom_site_calc_flag
S1 S 0.77517(6) 0.5136(3) -0.02740(9) 0.0588(7) Uani 1.00 1 d
O1 O 0.022(2) 0.407(8) 0.018(2) 0.43(2) Uani 1.00 1 d
O2 O -0.030(2) 0.339(11) -0.018(2) 0.68(4) Uani 1.00 1 d
N1 N 0.7217(2) 0.6982(8) -0.1428(3) 0.055(2) Uani 1.00 1 d
N2 N 0.6653(2) 0.7082(8) -0.1323(3) 0.052(2) Uani 1.00 1 d
N3 N 0.8117(2) 0.3071(8) 0.1301(3) 0.054(2) Uani 1.00 1 d
N4 N 0.8444(2) 0.3298(8) 0.0770(3) 0.055(2) Uani 1.00 1 d
C1 C 0.7770(3) 0.4375(10) 0.0360(3) 0.056(3) Uani 1.00 1 d
C2 C 0.7392(2) 0.4675(10) 0.0331(3) 0.058(3) Uani 1.00 1 d
C3 C 0.7118(2) 0.5460(11) -0.0170(3) 0.059(3) Uani 1.00 1 d
C4 C 0.7259(2) 0.5818(10) -0.0555(4) 0.051(3) Uani 1.00 1 d
C5 C 0.8105(2) 0.3600(9) 0.0799(4) 0.051(3) Uani 1.00 1 d
C6 C 0.8683(2) 0.2533(10) 0.1273(4) 0.051(3) Uani 1.00 1 d
C7 C 0.8477(2) 0.2427(10) 0.1610(4) 0.049(3) Uani 1.00 1 d
C8 C 0.7052(2) 0.6629(10) -0.1086(4) 0.052(3) Uani 1.00 1 d
C9 C 0.6562(2) 0.7701(10) -0.1833(4) 0.048(3) Uani 1.00 1 d
C10 C 0.6923(2) 0.7665(10) -0.1896(4) 0.055(3) Uani 1.00 1 d
C11 C 0.9082(2) 0.1894(11) 0.1408(3) 0.051(3) Uani 1.00 1 d
C12 C 0.9313(3) 0.2780(11) 0.1245(4) 0.065(3) Uani 1.00 1 d
C13 C 0.9684(3) 0.2167(13) 0.1368(4) 0.073(4) Uani 1.00 1 d
C14 C 0.9820(2) 0.072(1) 0.1641(4) 0.075(3) Uani 1.00 1 d
C15 C 0.9587(2) -0.0162(13) 0.1796(4) 0.076(3) Uani 1.00 1 d
C16 C 0.9219(2) 0.0424(11) 0.1679(3) 0.063(3) Uani 1.00 1 d
C17 C 0.8626(2) 0.1874(10) 0.2204(4) 0.050(3) Uani 1.00 1 d
C18 C 0.9023(3) 0.2064(11) 0.2652(4) 0.068(3) Uani 1.00 1 d
C19 C 0.9141(3) 0.1710(11) 0.3225(4) 0.073(3) Uani 1.00 1 d
C20 C 0.8866(3) 0.1129(12) 0.3372(4) 0.074(3) Uani 1.00 1 d
C21 C 0.8475(3) 0.0891(11) 0.2930(5) 0.071(3) Uani 1.00 1 d
C22 C 0.8357(3) 0.1268(10) 0.2352(4) 0.065(3) Uani 1.00 1 d
C23 C 0.6140(2) 0.8182(9) -0.2254(3) 0.046(3) Uani 1.00 1 d
C24 C 0.5913(2) 0.8893(10) -0.2048(4) 0.058(3) Uani 1.00 1 d
C25 C 0.5518(3) 0.9275(12) -0.2413(4) 0.071(3) Uani 1.00 1 d
C26 C 0.5342(3) 0.8919(12) -0.2993(5) 0.074(3) Uani 1.00 1 d
C27 C 0.5557(3) 0.8197(12) -0.3222(4) 0.080(4) Uani 1.00 1 d
C28 C 0.5961(3) 0.7840(11) -0.2835(4) 0.066(3) Uani 1.00 1 d
C29 C 0.6969(2) 0.8217(10) -0.2379(4) 0.051(3) Uani 1.00 1 d
C30 C 0.6745(3) 0.9498(11) -0.2746(4) 0.069(3) Uani 1.00 1 d
C31 C 0.6794(3) 0.9980(13) -0.3212(4) 0.081(4) Uani 1.00 1 d
C32 C 0.7067(3) 0.916(1) -0.3302(5) 0.084(4) Uani 1.00 1 d
C33 C 0.7292(3) 0.7913(13) -0.2946(5) 0.080(4) Uani 1.00 1 d
C34 C 0.7250(2) 0.7451(12) -0.2484(4) 0.067(3) Uani 1.00 1 d
C35 C 0.1192(9) 0.198(2) 0.0008(11) 0.152(9) Uani 1.00 1 d
C36 C 0.1539(11) 0.240(4) 0.048(2) 0.24(2) Uani 1.00 1 d
C37 C 0.1703(7) 0.116(8) 0.0787(13) 0.31(2) Uani 1.00 1 d
C38 C 0.164(2) -0.032(5) 0.080(2) 0.30(2) Uani 1.00 1 d
C39 C 0.1277(7) -0.062(4) 0.0293(10) 0.193(11) Uani 1.00 1 d
C40 C 0.1048(5) 0.050(3) -0.0095(7) 0.135(7) Uani 1.00 1 d
C41 C 0.1005(11) 0.321(4) -0.0376(13) 0.40(2) Uani 1.00 1 d
H1 H 0.6039 0.9104 -0.1639 0.069(4) Uiso 1.00 1 c
H2 H 0.6124 0.7372 -0.2973 0.076(4) Uiso 1.00 1 c
H3 H 0.5428 0.7925 -0.3627 0.090(4) Uiso 1.00 1 c
H4 H 0.5065 0.9175 -0.3246 0.083(4) Uiso 1.00 1 c
H5 H 0.5367 0.9812 -0.2270 0.085(4) Uiso 1.00 1 c
H6 H 0.6565 1.0072 -0.2664 0.086(4) Uiso 1.00 1 c
H7 H 0.6632 1.0819 -0.3474 0.101(4) Uiso 1.00 1 c
H8 H 0.7111 0.949 -0.3609 0.109(5) Uiso 1.00 1 c
H9 H 0.7473 0.7343 -0.3027 0.104(5) Uiso 1.00 1 c
H10 H 0.7410 0.6599 -0.2228 0.085(4) Uiso 1.00 1 c
H11 H 0.7341 0.4350 0.0632 0.074(3) Uiso 1.00 1 c
H12 H 0.6855 0.5755 -0.0253 0.070(3) Uiso 1.00 1 c
H13 H 0.8085 0.1107 0.2051 0.074(4) Uiso 1.00 1 c
H14 H 0.8287 0.0481 0.3030 0.093(4) Uiso 1.00 1 c
H15 H 0.8945 0.0866 0.3766 0.096(4) Uiso 1.00 1 c
H16 H 0.9413 0.1874 0.3526 0.087(4) Uiso 1.00 1 c
H17 H 0.9211 0.2467 0.2551 0.085(4) Uiso 1.00 1 c
H18 H 0.9054 -0.0176 0.1783 0.076(3) Uiso 1.00 1 c
H19 H 0.9681 -0.1186 0.1984 0.089(4) Uiso 1.00 1 c
H20 H 1.0074 0.032 0.1717 0.094(4) Uiso 1.00 1 c
H21 H 0.9850 0.2790 0.1272 0.096(4) Uiso 1.00 1 c
H22 H 0.9213 0.3785 0.1045 0.082(4) Uiso 1.00 1 c
H23 H 0.1644 0.348 0.056 0.34(3) Uiso 1.00 1 c
H24 H 0.1944 0.151 0.1127 0.38(4) Uiso 1.00 1 c
H25 H 0.183 -0.104 0.109 0.41(4) Uiso 1.00 1 c
H26 H 0.1182 -0.171 0.0238 0.232(13) Uiso 1.00 1 c
H27 H 0.0794 0.026 -0.0432 0.147(6) Uiso 1.00 1 c
H28 H 0.1149 0.420 -0.0240 0.58(4) Uiso 1.00 1 c
H29 H 0.0979 0.293 -0.0742 0.58(4) Uiso 1.00 1 c
H30 H 0.0745 0.333 -0.0424 0.58(4) Uiso 1.00 1 c

loop_
_atom_site_aniso_label
_atom_site_aniso_U_11
_atom_site_aniso_U_22
_atom_site_aniso_U_33
_atom_site_aniso_U_12
_atom_site_aniso_U_13
_atom_site_aniso_U_23
S1 0.0450(11) 0.073(2) 0.0585(13) 0.0085(12) 0.0264(10) 0.006(1)
O1 0.58(6) 0.58(5) 0.30(3) 0.22(5) 0.33(4) 0.15(4)
O2 0.66(7) 1.2(2) 0.29(3) -0.45(8) 0.37(4) -0.19(5)
N1 0.040(4) 0.060(5) 0.061(4) 0.007(4) 0.023(4) 0.004(4)
N2 0.041(4) 0.053(4) 0.064(5) 0.002(3) 0.029(4) -0.000(4)
N3 0.049(4) 0.061(5) 0.052(4) 0.006(4) 0.026(4) 0.006(4)
N4 0.050(4) 0.057(5) 0.062(5) 0.003(4) 0.031(4) -0.002(4)
C1 0.066(6) 0.059(6) 0.049(5) -0.008(5) 0.034(5) -0.006(5)
C2 0.055(5) 0.067(6) 0.061(6) 0.003(5) 0.036(5) 0.002(5)
C3 0.052(5) 0.065(6) 0.058(5) 0.001(5) 0.028(5) -0.006(5)
C4 0.041(4) 0.058(6) 0.056(5) 0.002(4) 0.027(4) -0.007(5)
C5 0.043(5) 0.053(6) 0.050(5) 0.011(4) 0.018(4) 0.008(5)
C6 0.042(5) 0.046(6) 0.058(5) -0.000(4) 0.021(5) -0.005(5)
C7 0.050(5) 0.049(5) 0.047(5) -0.000(5) 0.024(5) -0.004(5)
C8 0.045(5) 0.053(6) 0.054(6) 0.003(4) 0.023(5) -0.002(5)
C9 0.046(5) 0.042(5) 0.053(5) -0.003(4) 0.022(4) -0.000(5)
C10 0.046(5) 0.047(5) 0.076(6) -0.005(5) 0.035(5) -0.002(5)
C11 0.048(5) 0.053(6) 0.051(5) -0.004(5) 0.025(4) 0.001(5)
C12 0.061(6) 0.061(6) 0.083(6) 0.005(5) 0.043(5) 0.004(5)
C13 0.073(7) 0.063(7) 0.104(8) -0.012(6) 0.060(6) -0.000(6)
C14 0.043(5) 0.089(8) 0.101(7) 0.000(6) 0.044(5) -0.005(7)
C15 0.054(5) 0.081(8) 0.086(7) 0.013(6) 0.031(5) 0.008(6)
C16 0.056(5) 0.062(7) 0.073(6) 0.004(5) 0.034(5) 0.011(5)
C17 0.042(5) 0.054(6) 0.064(6) -0.001(4) 0.035(5) 0.003(5)
C18 0.060(6) 0.079(7) 0.072(6) -0.008(5) 0.040(5) 0.006(6)
C19 0.060(6) 0.093(8) 0.065(7) -0.000(5) 0.030(5) 0.010(6)
C20 0.083(7) 0.083(7) 0.074(7) 0.006(6) 0.054(6) 0.015(6)
C21 0.070(6) 0.074(7) 0.087(7) -0.008(5) 0.055(6) -0.004(6)
C22 0.063(6) 0.059(6) 0.063(6) -0.001(5) 0.025(5) -0.012(5)
C23 0.045(5) 0.038(5) 0.044(5) 0.003(4) 0.016(4) 0.003(4)
C24 0.044(5) 0.063(6) 0.066(6) 0.005(5) 0.027(5) 0.005(5)
C25 0.049(5) 0.076(7) 0.088(7) 0.001(5) 0.035(5) 0.002(6)
C26 0.035(5) 0.075(7) 0.099(8) 0.004(5) 0.025(6) 0.023(6)
C27 0.064(6) 0.094(8) 0.068(7) -0.004(6) 0.023(6) 0.001(6)
C28 0.055(6) 0.066(6) 0.070(6) 0.011(5) 0.027(5) -0.004(5)
C29 0.045(5) 0.046(6) 0.059(6) -0.004(4) 0.024(4) 0.004(5)
C30 0.072(6) 0.058(7) 0.085(7) -0.006(5) 0.047(5) -0.006(6)
C31 0.085(7) 0.078(8) 0.090(7) -0.009(7) 0.050(6) 0.012(6)
C32 0.103(8) 0.083(8) 0.087(8) -0.024(7) 0.064(7) 0.001(7)
C33 0.074(7) 0.081(8) 0.105(8) -0.018(6) 0.060(7) -0.010(7)
C34 0.045(5) 0.078(7) 0.090(7) 0.002(5) 0.043(5) 0.007(6)
C35 0.28(3) 0.079(12) 0.18(2) 0.00(2) 0.18(2) 0.002(13)
C36 0.29(3) 0.31(4) 0.26(3) -0.23(3) 0.24(3) -0.22(4)
C37 0.098(13) 0.72(10) 0.12(2) 0.10(3) 0.070(13) -0.04(4)
C38 0.44(5) 0.39(5) 0.19(3) 0.30(4) 0.25(3) 0.19(3)
C39 0.25(3) 0.22(3) 0.11(1) 0.01(2) 0.09(2) -0.01(2)
C40 0.135(13) 0.13(2) 0.100(11) -0.023(11) 0.032(9) -0.009(11)
C41 0.74(6) 0.28(3) 0.43(4) 0.24(4) 0.48(4) 0.20(3)

loop_
_atom_type_symbol
_atom_type_description
_atom_type_scat_dispersion_real
_atom_type_scat_dispersion_imag
_atom_type_scat_source
C C 0.003 0.002
;
International Tables for Crystallography
(1992, Vol. C, Tables 4.2.6.8 and 6.1.1.4)
;
H H 0.000 0.000
;
International Tables for Crystallography
(1992, Vol. C, Table 6.1.1.4)
;
N N 0.006 0.003
;
International Tables for Crystallography
(1992, Vol. C, Tables 4.2.6.8 and 6.1.1.4)
;
S S 0.125 0.123
;
International Tables for Crystallography
(1992, Vol. C, Tables 4.2.6.8 and 6.1.1.4)
;
O O 0.011 0.006
;
International Tables for Crystallography
(1992, Vol. C, Tables 4.2.6.8 and 6.1.1.4)
;

loop_
_geom_angle_atom_site_label_1
_geom_angle_atom_site_label_2
_geom_angle_atom_site_label_3
_geom_angle
_geom_angle_publ_flag
C1 S1 C4 91.6(4) yes
C8 N1 C10 104.2(6) yes
C8 N2 C9 102.9(6) yes
C5 N3 C7 103.6(6) yes
C5 N4 C6 103.0(6) yes
S1 C1 C2 109.9(6) yes
S1 C1 C5 122.4(6) yes
C2 C1 C5 127.6(7) yes
C1 C2 C3 113.2(7) yes
C2 C3 C4 114.1(7) yes
S1 C4 C3 111.2(6) yes
S1 C4 C8 122.0(6) yes
C3 C4 C8 126.7(7) yes
N3 C5 N4 115.6(6) yes
N3 C5 C1 121.3(7) yes
N4 C5 C1 123.1(8) yes
N4 C6 C7 108.8(7) yes
N4 C6 C11 121.0(7) yes
C7 C6 C11 130.2(7) yes
N3 C7 C6 108.9(7) yes
N3 C7 C17 121.0(7) yes
C6 C7 C17 129.8(7) yes
N1 C8 N2 115.1(7) yes
N1 C8 C4 123.1(7) yes
N2 C8 C4 121.7(7) yes
N2 C9 C10 109.4(7) yes
N2 C9 C23 119.6(7) yes
C10 C9 C23 130.8(8) yes
N1 C10 C9 108.3(7) yes
N1 C10 C29 122.2(7) yes
C9 C10 C29 129.4(8) yes
C6 C11 C12 119.5(8) yes
C6 C11 C16 121.1(8) yes
C12 C11 C16 119.4(8) yes
C11 C12 C13 119.2(9) yes
C12 C13 C14 121.1(8) yes
C13 C14 C15 119.4(8) yes
C14 C15 C16 120.4(10) yes
C11 C16 C15 120.5(9) yes
C7 C17 C18 123.3(7) yes
C7 C17 C22 118.9(7) yes
C18 C17 C22 117.5(8) yes
C17 C18 C19 121.4(8) yes
C18 C19 C20 120.7(9) yes
C19 C20 C21 118.3(8) yes
C20 C21 C22 120.5(8) yes
C17 C22 C21 121.6(8) yes
C9 C23 C24 119.4(7) yes
C9 C23 C28 121.9(7) yes
C24 C23 C28 118.6(7) yes
C23 C24 C25 121.6(8) yes
C24 C25 C26 119.3(9) yes
C25 C26 C27 121.3(8) yes
C26 C27 C28 117.7(9) yes
C23 C28 C27 121.6(8) yes
C10 C29 C30 122.6(8) yes
C10 C29 C34 119.3(8) yes
C30 C29 C34 118.1(8) yes
C29 C30 C31 121.0(9) yes
C30 C31 C32 118.3(10) yes
C31 C32 C33 121.7(10) yes
C32 C33 C34 120.2(10) yes
C29 C34 C33 120.6(9) yes
C36 C35 C40 123.8(23) yes
C36 C35 C41 114.1(31) yes
C40 C35 C41 122.0(34) yes
C35 C36 C37 109.3(28) yes
C36 C37 C38 140.7(42) yes
C37 C38 C39 104.9(26) yes
C38 C39 C40 125.0(29) yes
C35 C40 C39 116.2(20) yes

loop_
_geom_bond_atom_site_label_1
_geom_bond_atom_site_label_2
_geom_bond_distance
_geom_bond_publ_flag
S1 C1 1.757(8) yes
S1 C4 1.742(7) yes
N1 C8 1.377(9) yes
N1 C10 1.305(9) yes
N2 C8 1.383(9) yes
N2 C9 1.313(9) yes
N3 C5 1.373(9) yes
N3 C7 1.311(9) yes
N4 C5 1.371(9) yes
N4 C6 1.328(9) yes
C1 C2 1.44(1) yes
C1 C5 1.38(1) yes
C2 C3 1.37(1) yes
C3 C4 1.41(1) yes
C4 C8 1.38(1) yes
C6 C7 1.47(1) yes
C6 C11 1.48(1) yes
C7 C17 1.45(1) yes
C9 C10 1.48(1) yes
C9 C23 1.48(1) yes
C10 C29 1.45(1) yes
C11 C12 1.38(1) yes
C11 C16 1.37(1) yes
C12 C13 1.390(11) yes
C13 C14 1.352(12) yes
C14 C15 1.371(11) yes
C15 C16 1.38(1) yes
C17 C18 1.385(11) yes
C17 C22 1.374(11) yes
C18 C19 1.375(11) yes
C19 C20 1.388(11) yes
C20 C21 1.373(11) yes
C21 C22 1.391(11) yes
C23 C24 1.38(1) yes
C23 C28 1.36(1) yes
C24 C25 1.36(1) yes
C25 C26 1.357(11) yes
C26 C27 1.387(12) yes
C27 C28 1.391(11) yes
C29 C30 1.393(11) yes
C29 C34 1.40(1) yes
C30 C31 1.397(11) yes
C31 C32 1.369(12) yes
C32 C33 1.363(13) yes
C33 C34 1.367(12) yes
C35 C36 1.33(3) yes
C35 C40 1.31(2) yes
C35 C41 1.35(2) yes
C36 C37 1.26(5) yes
C37 C38 1.24(7) yes
C38 C39 1.39(5) yes
C39 C40 1.33(2) yes
